data_7024727
loop_
_publ_author_name
'Schley, Michael'
'Fritzsche, Sebastian'
'L\"onnecke, Peter'
'Hey-Hawkins, Evamarie'

_publ_section_title
;
 Soluble monometallic salen complexes derived from O-functionalised
 diamines as metalloligands for the synthesis of heterobimetallic
 complexes.
;
_journal_issue 17
_journal_name_full 'Dalton transactions (Cambridge, England : 2003)'
_journal_page_first 4090
_journal_page_last 4106
_journal_paper_doi 10.1039/b920706f
_journal_volume 39
_journal_year 2010
_chemical_formula_sum 'C46 H62 Cl Cr N4 O6'
_chemical_formula_weight 854.45
_chemical_name_systematic
;
?
;
_space_group_IT_number 2
_symmetry_cell_setting triclinic
_symmetry_space_group_name_Hall '-P 1'
_symmetry_space_group_name_H-M 'P -1'
_atom_sites_solution_hydrogens geom
_atom_sites_solution_primary direct
_atom_sites_solution_secondary difmap
_audit_conform_dict_location ftp://ftp.iucr.org/pub/cif_core.dic
_audit_conform_dict_name cif_core.dic
_audit_conform_dict_version 2.3
_audit_creation_date 2006-09-25T16:08:47-00:00
_audit_creation_method 'WinGX routine CIF_UPDATE'
_cell_angle_alpha 66.033(17)
_cell_angle_beta 79.982(16)
_cell_angle_gamma 76.191(17)
_cell_formula_units_Z 2
_cell_length_a 9.5249(16)
_cell_length_b 15.812(3)
_cell_length_c 17.539(3)
_cell_measurement_reflns_used 21677
_cell_measurement_temperature 150(2)
_cell_measurement_theta_max 31.9173
_cell_measurement_theta_min 2.5453
_cell_volume 2335.1(8)
_computing_cell_refinement
;
CrysAlis RED, Oxford Diffraction Ltd.,
Version 1.171.30.5 (release 12-06-2006 CrysAlis171 .NET)
(compiled Jun 12 2006,17:01:16)
;
_computing_data_collection
;
CrysAlis CCD, Oxford Diffraction Ltd.,
Version 1.171.30.5 (release 12-06-2006 CrysAlis171 .NET)
(compiled Jun 12 2006,17:01:16)
;
_computing_data_reduction
;
CrysAlis RED, Oxford Diffraction Ltd.,
Version 1.171.30.5 (release 12-06-2006 CrysAlis171 .NET)
(compiled Jun 12 2006,17:01:16)
;
_computing_molecular_graphics
;
ORTEP3 for Windows
L. J. Farrugia, J. Appl. Crystallogr. 1997, 30, 565.
;
_computing_publication_material
;
WINGX
L.J. Farrugia,
J. Appl. Cryst., 1999, 32, 837-838.
;
_computing_structure_refinement
;
SHELXL-97
G. M. Sheldrick, 2008, Acta Cryst., A64, 112-122
;
_computing_structure_solution
;
SHELXS-97
Program for Crystal Structure Analysis (Release 97-2)
G. M. Sheldrick, Instit\"ut f\"ur Anorganische Chemie der Universit\"at,
Tammanstrasse 4, D-3400 G\"ottingen, Germany, 1998.
;
_diffrn_ambient_temperature 150(2)
_diffrn_detector_area_resol_mean 16.356
_diffrn_measured_fraction_theta_full 0.996
_diffrn_measured_fraction_theta_max 0.996
_diffrn_measurement_device_type 'ccd Xcalibur S'
_diffrn_measurement_method ' \w-scans'
_diffrn_orient_matrix_UB_11 0.0727249664
_diffrn_orient_matrix_UB_12 0.0067008889
_diffrn_orient_matrix_UB_13 -0.0123576283
_diffrn_orient_matrix_UB_21 0.0177011747
_diffrn_orient_matrix_UB_22 -0.02615745
_diffrn_orient_matrix_UB_23 0.0418023952
_diffrn_orient_matrix_UB_31 0.0176503517
_diffrn_orient_matrix_UB_32 -0.041890752
_diffrn_orient_matrix_UB_33 -0.0079529909
_diffrn_radiation_monochromator graphite
_diffrn_radiation_type MoK\a
_diffrn_radiation_wavelength 0.71073
_diffrn_reflns_av_R_equivalents 0.0449
_diffrn_reflns_av_unetI/netI 0.0548
_diffrn_reflns_limit_h_max 13
_diffrn_reflns_limit_h_min -13
_diffrn_reflns_limit_k_max 22
_diffrn_reflns_limit_k_min -22
_diffrn_reflns_limit_l_max 25
_diffrn_reflns_limit_l_min -25
_diffrn_reflns_number 68185
_diffrn_reflns_theta_full 30.51
_diffrn_reflns_theta_max 30.51
_diffrn_reflns_theta_min 2.55
_exptl_absorpt_coefficient_mu 0.351
_exptl_absorpt_correction_T_max 1
_exptl_absorpt_correction_T_min 0.94822
_exptl_absorpt_correction_type multi-scan
_exptl_absorpt_process_details
;
CrysAlis RED, Oxford Diffraction Ltd.,
Version 1.171.30.5 (release 12-06-2006 CrysAlis171 .NET)
(compiled Jun 12 2006,17:01:16)
Empirical absorption correction using spherical harmonics,
implemented in SCALE3 ABSPACK scaling algorithm.
;
_exptl_crystal_colour 'red brown'
_exptl_crystal_density_diffrn 1.215
_exptl_crystal_density_method 'not measured'
_exptl_crystal_description prism
_exptl_crystal_F_000 910
_exptl_crystal_size_max 0.3
_exptl_crystal_size_mid 0.2
_exptl_crystal_size_min 0.1
_refine_diff_density_max 0.656
_refine_diff_density_min -0.622
_refine_diff_density_rms 0.063
_refine_ls_extinction_method none
_refine_ls_goodness_of_fit_ref 1.032
_refine_ls_hydrogen_treatment constr
_refine_ls_matrix_type full
_refine_ls_number_parameters 545
_refine_ls_number_reflns 14196
_refine_ls_number_restraints 0
_refine_ls_restrained_S_all 1.032
_refine_ls_R_factor_all 0.0811
_refine_ls_R_factor_gt 0.0475
_refine_ls_shift/su_max 0.001
_refine_ls_shift/su_mean 0
_refine_ls_structure_factor_coef Fsqd
_refine_ls_weighting_details 'calc w=1/[\s^2^(Fo^2^)+(0.0722P)^2^+0.3478P] where P=(Fo^2^+2Fc^2^)/3'
_refine_ls_weighting_scheme calc
_refine_ls_wR_factor_gt 0.1218
_refine_ls_wR_factor_ref 0.1392
_reflns_number_gt 9690
_reflns_number_total 14196
_reflns_threshold_expression >2sigma(I)
_cod_data_source_file b920706f.txt
_cod_data_source_block x0032fin
_cod_depositor_comments
;
The following automatic conversions were performed:

'_symmetry_cell_setting' value 'Triclinic' changed to 'triclinic'
according to /home/saulius/struct/CIF-dictionaries/cif_core.dic
dictionary named 'cif_core.dic' version 2.4.2 from 2011-04-26.

Automatic conversion script
Id: cif_fix_values 1891 2012-01-12 08:04:46Z andrius 
;
_cod_original_cell_volume 2335.2(7)
_cod_original_sg_symbol_H-M P-1
_cod_database_code 7024727

loop_
_symmetry_equiv_pos_as_xyz
'x, y, z'
'-x, -y, -z'

loop_
_atom_site_label
_atom_site_type_symbol
_atom_site_fract_x
_atom_site_fract_y
_atom_site_fract_z
_atom_site_U_iso_or_equiv
_atom_site_adp_type
_atom_site_occupancy
_atom_site_symmetry_multiplicity
_atom_site_calc_flag
_atom_site_refinement_flags
Cr1 Cr 0.84119(3) 0.410846(18) 0.711403(16) 0.01612(8) Uani 1 1 d .
Cl1 Cl 1.07250(5) 0.44475(3) 0.69082(3) 0.02300(10) Uani 1 1 d .
O1 O 0.91563(14) 0.29529(8) 0.69475(7) 0.0218(3) Uani 1 1 d .
O2 O 0.85411(14) 0.35065(8) 0.83036(7) 0.0205(3) Uani 1 1 d .
O3 O 0.53389(19) 0.89262(10) 0.58835(9) 0.0355(4) Uani 1 1 d .
O4 O 0.5698(2) 0.92602(10) 0.45082(9) 0.0431(4) Uani 1 1 d .
N1 N 0.81388(16) 0.48365(10) 0.59008(9) 0.0177(3) Uani 1 1 d .
N2 N 0.75313(16) 0.53708(10) 0.71723(8) 0.0173(3) Uani 1 1 d .
N3 N 0.63368(17) 0.37222(11) 0.73741(9) 0.0225(3) Uani 1 1 d .
N4 N 0.6327(2) 0.28896(12) 0.80385(11) 0.0289(4) Uani 1 1 d .
C1 C 0.8927(2) 0.34951(12) 0.54757(11) 0.0199(3) Uani 1 1 d .
C2 C 0.9284(2) 0.27796(12) 0.62693(11) 0.0201(3) Uani 1 1 d .
C3 C 0.9812(2) 0.18353(12) 0.63174(12) 0.0251(4) Uani 1 1 d .
C4 C 0.9842(2) 0.16603(13) 0.56004(12) 0.0284(4) Uani 1 1 d .
H4 H 1.0153 0.1027 0.5641 0.034 Uiso 1 1 calc R
C5 C 0.9447(2) 0.23509(13) 0.48148(12) 0.0257(4) Uani 1 1 d .
C6 C 0.9027(2) 0.32573(13) 0.47683(12) 0.0240(4) Uani 1 1 d .
H6 H 0.8793 0.3745 0.4244 0.029 Uiso 1 1 calc R
C7 C 1.0263(3) 0.10487(13) 0.71445(12) 0.0332(5) Uani 1 1 d .
C8 C 0.8925(3) 0.09188(15) 0.77790(15) 0.0495(7) Uani 1 1 d .
H8A H 0.8497 0.1516 0.7846 0.074 Uiso 1 1 calc R
H8B H 0.9213 0.0435 0.832 0.074 Uiso 1 1 calc R
H8C H 0.8211 0.0722 0.7577 0.074 Uiso 1 1 calc R
C9 C 1.1437(3) 0.12720(15) 0.74886(14) 0.0432(6) Uani 1 1 d .
H9A H 1.2341 0.1252 0.7126 0.065 Uiso 1 1 calc R
H9B H 1.1598 0.0806 0.8056 0.065 Uiso 1 1 calc R
H9C H 1.1125 0.1902 0.7505 0.065 Uiso 1 1 calc R
C10 C 1.0876(3) 0.01069(14) 0.70442(14) 0.0472(7) Uani 1 1 d .
H10A H 1.0119 -0.0091 0.6877 0.071 Uiso 1 1 calc R
H10B H 1.1205 -0.0371 0.7578 0.071 Uiso 1 1 calc R
H10C H 1.1697 0.0181 0.6614 0.071 Uiso 1 1 calc R
C11 C 0.9394(2) 0.20668(14) 0.40848(13) 0.0311(4) Uani 1 1 d .
C12 C 1.0717(3) 0.13265(16) 0.40136(15) 0.0407(5) Uani 1 1 d .
H12A H 1.1602 0.158 0.3925 0.061 Uiso 1 1 calc R
H12B H 1.0656 0.1163 0.354 0.061 Uiso 1 1 calc R
H12C H 1.0743 0.0762 0.4531 0.061 Uiso 1 1 calc R
C13 C 0.8037(3) 0.1650(2) 0.4243(2) 0.0601(8) Uani 1 1 d .
H13A H 0.8064 0.1107 0.4777 0.09 Uiso 1 1 calc R
H13B H 0.7998 0.1448 0.3789 0.09 Uiso 1 1 calc R
H13C H 0.7176 0.2127 0.4265 0.09 Uiso 1 1 calc R
C14 C 0.9367(4) 0.29104(18) 0.32485(15) 0.0559(8) Uani 1 1 d .
H14A H 0.8486 0.3379 0.3255 0.084 Uiso 1 1 calc R
H14B H 0.9378 0.27 0.2793 0.084 Uiso 1 1 calc R
H14C H 1.0222 0.3193 0.3162 0.084 Uiso 1 1 calc R
C15 C 0.8427(2) 0.44626(12) 0.53335(11) 0.0194(3) Uani 1 1 d .
H15 H 0.8288 0.4882 0.4771 0.023 Uiso 1 1 calc R
C16 C 0.76421(19) 0.48544(12) 0.86781(10) 0.0187(3) Uani 1 1 d .
C17 C 0.82880(19) 0.38890(12) 0.88636(10) 0.0187(3) Uani 1 1 d .
C18 C 0.8669(2) 0.33164(13) 0.96960(11) 0.0226(4) Uani 1 1 d .
C19 C 0.8276(2) 0.37053(13) 1.02961(11) 0.0239(4) Uani 1 1 d .
H19 H 0.8506 0.3314 1.0852 0.029 Uiso 1 1 calc R
C20 C 0.7559(2) 0.46399(13) 1.01444(11) 0.0218(4) Uani 1 1 d .
C21 C 0.7283(2) 0.51974(13) 0.93319(11) 0.0214(4) Uani 1 1 d .
H21 H 0.6835 0.5839 0.9202 0.026 Uiso 1 1 calc R
C22 C 0.9530(2) 0.23101(13) 0.99017(12) 0.0296(4) Uani 1 1 d .
C23 C 1.0988(3) 0.23256(16) 0.93637(14) 0.0382(5) Uani 1 1 d .
H23A H 1.0812 0.262 0.8769 0.057 Uiso 1 1 calc R
H23B H 1.1524 0.1679 0.949 0.057 Uiso 1 1 calc R
H23C H 1.1559 0.2687 0.9488 0.057 Uiso 1 1 calc R
C24 C 0.8689(3) 0.16840(15) 0.97460(16) 0.0444(6) Uani 1 1 d .
H24A H 0.7693 0.1761 1.0004 0.067 Uiso 1 1 calc R
H24B H 0.9168 0.1023 0.9993 0.067 Uiso 1 1 calc R
H24C H 0.8672 0.1869 0.9142 0.067 Uiso 1 1 calc R
C25 C 0.9869(3) 0.18468(17) 1.08185(14) 0.0506(7) Uani 1 1 d .
H25A H 1.0401 0.2233 1.0937 0.076 Uiso 1 1 calc R
H25B H 1.0462 0.1218 1.0925 0.076 Uiso 1 1 calc R
H25C H 0.896 0.1792 1.1181 0.076 Uiso 1 1 calc R
C26 C 0.7194(2) 0.49853(14) 1.08673(11) 0.0262(4) Uani 1 1 d .
C27 C 0.8610(2) 0.50401(17) 1.11365(14) 0.0355(5) Uani 1 1 d .
H27A H 0.9236 0.4416 1.1312 0.053 Uiso 1 1 calc R
H27B H 0.8387 0.5251 1.1605 0.053 Uiso 1 1 calc R
H27C H 0.911 0.5488 1.0665 0.053 Uiso 1 1 calc R
C28 C 0.6405(2) 0.42969(16) 1.16146(12) 0.0336(5) Uani 1 1 d .
H28A H 0.5533 0.4227 1.1437 0.05 Uiso 1 1 calc R
H28B H 0.6127 0.4542 1.2062 0.05 Uiso 1 1 calc R
H28C H 0.705 0.3682 1.1822 0.05 Uiso 1 1 calc R
C29 C 0.6196(3) 0.59510(16) 1.06185(14) 0.0391(5) Uani 1 1 d .
H29A H 0.6706 0.6421 1.0178 0.059 Uiso 1 1 calc R
H29B H 0.592 0.6125 1.1108 0.059 Uiso 1 1 calc R
H29C H 0.5323 0.5926 1.041 0.059 Uiso 1 1 calc R
C30 C 0.73227(19) 0.55289(12) 0.78600(11) 0.0188(3) Uani 1 1 d .
H30 H 0.6917 0.6156 0.7813 0.023 Uiso 1 1 calc R
C31 C 0.76111(19) 0.58090(11) 0.56908(10) 0.0174(3) Uani 1 1 d .
C32 C 0.72271(19) 0.60959(11) 0.63778(10) 0.0176(3) Uani 1 1 d .
C33 C 0.6607(2) 0.70326(12) 0.62381(11) 0.0205(3) Uani 1 1 d .
H33 H 0.6327 0.7229 0.6697 0.025 Uiso 1 1 calc R
C34 C 0.6398(2) 0.76797(12) 0.54253(11) 0.0225(4) Uani 1 1 d .
C35 C 0.6817(2) 0.73923(13) 0.47497(11) 0.0267(4) Uani 1 1 d .
H35 H 0.6693 0.784 0.4195 0.032 Uiso 1 1 calc R
C36 C 0.7405(2) 0.64699(12) 0.48815(11) 0.0238(4) Uani 1 1 d .
H36 H 0.7673 0.628 0.4419 0.029 Uiso 1 1 calc R
C37 C 0.5773(2) 0.86889(13) 0.52524(12) 0.0262(4) Uani 1 1 d .
C38 C 0.5107(2) 0.38841(15) 0.70302(13) 0.0302(4) Uani 1 1 d .
C39 C 0.4337(2) 0.31530(16) 0.74787(15) 0.0379(5) Uani 1 1 d .
H39 H 0.343 0.3103 0.7362 0.045 Uiso 1 1 calc R
C40 C 0.5147(2) 0.25265(15) 0.81162(15) 0.0357(5) Uani 1 1 d .
C41 C 0.4667(3) 0.47403(19) 0.62816(16) 0.0480(6) Uani 1 1 d .
H41A H 0.4934 0.5284 0.6316 0.072 Uiso 1 1 calc R
H41B H 0.3614 0.4853 0.626 0.072 Uiso 1 1 calc R
H41C H 0.5161 0.4648 0.5775 0.072 Uiso 1 1 calc R
C42 C 0.4931(3) 0.16129(18) 0.8807(2) 0.0631(9) Uani 1 1 d .
H42A H 0.5852 0.1162 0.8877 0.095 Uiso 1 1 calc R
H42B H 0.4206 0.1362 0.8668 0.095 Uiso 1 1 calc R
H42C H 0.4594 0.1714 0.9329 0.095 Uiso 1 1 calc R
H1N H 0.692(3) 0.2733(16) 0.8350(14) 0.029(6) Uiso 1 1 d .
H1O H 0.487(5) 0.954(3) 0.581(3) 0.136(17) Uiso 1 1 d .
O5 O 0.4064(3) 0.23524(17) 1.19662(17) 0.0800(7) Uani 1 1 d .
O6 O 0.4536(4) 0.0704(2) 1.1670(2) 0.1157(11) Uani 1 1 d .
C43 C 0.5399(4) 0.1995(3) 1.1635(4) 0.1093(17) Uani 1 1 d .
H43A H 0.618 0.2118 1.186 0.131 Uiso 1 1 calc R
H43B H 0.5477 0.2339 1.102 0.131 Uiso 1 1 calc R
C44 C 0.5629(5) 0.1019(3) 1.1811(4) 0.138(2) Uani 1 1 d .
H44A H 0.6514 0.0857 1.147 0.165 Uiso 1 1 calc R
H44B H 0.5824 0.0673 1.2407 0.165 Uiso 1 1 calc R
C45 C 0.3195(5) 0.1066(3) 1.2086(4) 0.1183(19) Uani 1 1 d .
H45A H 0.2365 0.0878 1.1966 0.142 Uiso 1 1 calc R
H45B H 0.3259 0.078 1.2699 0.142 Uiso 1 1 calc R
C46 C 0.2946(4) 0.2046(3) 1.1821(3) 0.0912(12) Uani 1 1 d .
H46A H 0.2817 0.2333 1.1214 0.109 Uiso 1 1 calc R
H46B H 0.2038 0.2257 1.2119 0.109 Uiso 1 1 calc R

loop_
_atom_site_aniso_label
_atom_site_aniso_U_11
_atom_site_aniso_U_22
_atom_site_aniso_U_33
_atom_site_aniso_U_23
_atom_site_aniso_U_13
_atom_site_aniso_U_12
Cr1 0.02062(14) 0.01135(12) 0.01470(13) -0.00439(10) -0.00171(10) -0.00084(10)
Cl1 0.0216(2) 0.0229(2) 0.0220(2) -0.00591(17) -0.00272(16) -0.00372(17)
O1 0.0322(7) 0.0136(6) 0.0172(6) -0.0057(5) -0.0019(5) -0.0001(5)
O2 0.0265(7) 0.0154(6) 0.0169(6) -0.0055(5) -0.0018(5) -0.0002(5)
O3 0.0539(10) 0.0183(7) 0.0301(8) -0.0113(6) -0.0089(7) 0.0087(7)
O4 0.0691(12) 0.0171(7) 0.0264(8) -0.0007(6) -0.0042(7) 0.0086(7)
N1 0.0216(7) 0.0125(6) 0.0174(7) -0.0050(5) -0.0029(5) -0.0006(5)
N2 0.0209(7) 0.0131(6) 0.0156(7) -0.0039(5) -0.0035(5) -0.0004(5)
N3 0.0233(8) 0.0191(7) 0.0231(8) -0.0066(6) -0.0011(6) -0.0039(6)
N4 0.0258(9) 0.0223(8) 0.0326(9) -0.0048(7) -0.0009(7) -0.0050(7)
C1 0.0238(9) 0.0162(8) 0.0203(8) -0.0081(7) -0.0012(7) -0.0031(7)
C2 0.0237(9) 0.0143(8) 0.0220(8) -0.0073(7) 0.0012(7) -0.0046(7)
C3 0.0353(11) 0.0138(8) 0.0246(9) -0.0079(7) 0.0016(8) -0.0038(7)
C4 0.0405(12) 0.0151(8) 0.0302(10) -0.0110(7) -0.0003(8) -0.0041(8)
C5 0.0318(10) 0.0217(9) 0.0275(9) -0.0142(8) -0.0014(8) -0.0042(8)
C6 0.0302(10) 0.0202(8) 0.0225(9) -0.0093(7) -0.0047(7) -0.0021(7)
C7 0.0555(14) 0.0137(8) 0.0230(9) -0.0054(7) 0.0018(9) 0.0007(9)
C8 0.0787(19) 0.0207(10) 0.0372(12) -0.0079(9) 0.0186(12) -0.0107(11)
C9 0.0622(16) 0.0269(11) 0.0295(11) -0.0062(9) -0.0150(11) 0.0112(11)
C10 0.083(2) 0.0155(9) 0.0320(12) -0.0076(9) -0.0001(12) 0.0057(11)
C11 0.0397(12) 0.0271(10) 0.0339(11) -0.0197(9) -0.0050(9) -0.0040(9)
C12 0.0530(15) 0.0379(12) 0.0388(12) -0.0264(10) -0.0064(10) 0.0006(11)
C13 0.0487(16) 0.085(2) 0.080(2) -0.0633(19) 0.0021(14) -0.0219(16)
C14 0.102(2) 0.0367(13) 0.0346(13) -0.0210(11) -0.0230(14) 0.0028(14)
C15 0.0243(9) 0.0167(8) 0.0164(8) -0.0062(6) -0.0021(6) -0.0022(7)
C16 0.0190(8) 0.0186(8) 0.0178(8) -0.0072(6) -0.0016(6) -0.0020(7)
C17 0.0192(8) 0.0185(8) 0.0164(8) -0.0051(6) -0.0003(6) -0.0036(7)
C18 0.0249(9) 0.0208(8) 0.0172(8) -0.0028(7) -0.0017(7) -0.0035(7)
C19 0.0273(10) 0.0246(9) 0.0151(8) -0.0027(7) -0.0017(7) -0.0051(8)
C20 0.0208(9) 0.0256(9) 0.0198(8) -0.0098(7) -0.0012(7) -0.0039(7)
C21 0.0228(9) 0.0208(8) 0.0205(8) -0.0084(7) -0.0033(7) -0.0020(7)
C22 0.0418(12) 0.0178(9) 0.0212(9) -0.0012(7) -0.0066(8) 0.0006(8)
C23 0.0368(12) 0.0282(11) 0.0405(12) -0.0097(9) -0.0078(9) 0.0077(9)
C24 0.0646(17) 0.0192(10) 0.0447(13) -0.0063(9) -0.0080(12) -0.0076(10)
C25 0.079(2) 0.0286(11) 0.0276(11) -0.0001(9) -0.0186(12) 0.0104(12)
C26 0.0279(10) 0.0338(10) 0.0182(8) -0.0120(8) 0.0003(7) -0.0061(8)
C27 0.0372(12) 0.0473(13) 0.0308(11) -0.0203(10) -0.0005(9) -0.0156(10)
C28 0.0313(11) 0.0459(12) 0.0235(10) -0.0151(9) 0.0053(8) -0.0093(10)
C29 0.0519(14) 0.0388(12) 0.0282(11) -0.0215(10) -0.0028(10) 0.0037(11)
C30 0.0216(9) 0.0145(7) 0.0196(8) -0.0070(6) -0.0029(6) -0.0004(6)
C31 0.0194(8) 0.0129(7) 0.0181(8) -0.0053(6) -0.0018(6) -0.0005(6)
C32 0.0203(8) 0.0142(7) 0.0167(8) -0.0047(6) -0.0030(6) -0.0014(6)
C33 0.0255(9) 0.0151(8) 0.0196(8) -0.0065(6) -0.0042(7) 0.0002(7)
C34 0.0295(10) 0.0121(7) 0.0225(9) -0.0048(7) -0.0052(7) 0.0015(7)
C35 0.0383(11) 0.0179(8) 0.0177(8) -0.0027(7) -0.0046(7) 0.0005(8)
C36 0.0347(10) 0.0167(8) 0.0177(8) -0.0061(7) -0.0035(7) -0.0002(7)
C37 0.0347(11) 0.0157(8) 0.0235(9) -0.0055(7) -0.0061(8) 0.0028(7)
C38 0.0240(10) 0.0317(10) 0.0351(11) -0.0135(9) -0.0022(8) -0.0042(8)
C39 0.0258(11) 0.0395(12) 0.0526(14) -0.0192(11) -0.0015(9) -0.0121(9)
C40 0.0247(10) 0.0281(10) 0.0506(13) -0.0140(10) 0.0081(9) -0.0083(8)
C41 0.0280(12) 0.0612(16) 0.0415(13) -0.0011(12) -0.0122(10) -0.0112(11)
C42 0.0405(15) 0.0330(13) 0.091(2) 0.0007(14) 0.0066(14) -0.0156(12)
O5 0.0701(16) 0.0709(15) 0.114(2) -0.0541(15) -0.0270(14) 0.0081(13)
O6 0.138(3) 0.0754(18) 0.162(3) -0.074(2) -0.033(2) -0.005(2)
C43 0.048(2) 0.065(2) 0.218(6) -0.063(3) 0.000(3) -0.0085(18)
C44 0.069(3) 0.094(3) 0.270(8) -0.108(4) -0.007(4) 0.012(3)
C45 0.076(3) 0.064(3) 0.203(6) -0.032(3) -0.020(3) -0.021(2)
C46 0.071(3) 0.104(3) 0.120(3) -0.063(3) 0.013(2) -0.034(2)

loop_
_atom_type_symbol
_atom_type_description
_atom_type_scat_dispersion_real
_atom_type_scat_dispersion_imag
_atom_type_scat_source
Cr Cr 0.3209 0.6236 'International Tables Vol C Tables 4.2.6.8 and 6.1.1.4'
Cl Cl 0.1484 0.1585 'International Tables Vol C Tables 4.2.6.8 and 6.1.1.4'
O O 0.0106 0.006 'International Tables Vol C Tables 4.2.6.8 and 6.1.1.4'
N N 0.0061 0.0033 'International Tables Vol C Tables 4.2.6.8 and 6.1.1.4'
C C 0.0033 0.0016 'International Tables Vol C Tables 4.2.6.8 and 6.1.1.4'
H H 0 0 'International Tables Vol C Tables 4.2.6.8 and 6.1.1.4'

loop_
_geom_angle_atom_site_label_1
_geom_angle_atom_site_label_2
_geom_angle_atom_site_label_3
_geom_angle
O1 Cr1 O2 92.84(5)
O1 Cr1 N1 92.47(6)
O2 Cr1 N1 174.36(5)
O1 Cr1 N2 173.81(6)
O2 Cr1 N2 92.83(6)
N1 Cr1 N2 81.78(6)
O1 Cr1 N3 86.75(6)
O2 Cr1 N3 85.52(6)
N1 Cr1 N3 92.87(6)
N2 Cr1 N3 91.22(6)
O1 Cr1 Cl1 91.73(5)
O2 Cr1 Cl1 91.17(5)
N1 Cr1 Cl1 90.58(5)
N2 Cr1 Cl1 90.63(5)
N3 Cr1 Cl1 176.28(4)
C2 O1 Cr1 129.71(11)
C17 O2 Cr1 128.91(11)
C15 N1 C31 121.73(15)
C15 N1 Cr1 124.08(12)
C31 N1 Cr1 114.18(11)
C30 N2 C32 122.71(14)
C30 N2 Cr1 123.75(12)
C32 N2 Cr1 113.45(11)
C38 N3 N4 104.51(17)
C38 N3 Cr1 142.31(14)
N4 N3 Cr1 111.15(12)
C40 N4 N3 112.81(18)
C6 C1 C15 115.56(16)
C6 C1 C2 120.23(16)
C15 C1 C2 124.20(16)
O1 C2 C1 122.80(15)
O1 C2 C3 118.96(16)
C1 C2 C3 118.24(16)
C4 C3 C2 117.68(17)
C4 C3 C7 121.89(16)
C2 C3 C7 120.38(16)
C3 C4 C5 125.03(17)
C6 C5 C4 116.42(17)
C6 C5 C11 122.86(18)
C4 C5 C11 120.56(17)
C5 C6 C1 122.22(17)
C3 C7 C9 111.40(17)
C3 C7 C8 108.88(19)
C9 C7 C8 109.9(2)
C3 C7 C10 111.74(17)
C9 C7 C10 107.1(2)
C8 C7 C10 107.73(18)
C13 C11 C12 108.54(19)
C13 C11 C14 109.9(2)
C12 C11 C14 107.2(2)
C13 C11 C5 108.28(18)
C12 C11 C5 111.36(18)
C14 C11 C5 111.52(17)
N1 C15 C1 126.53(16)
C21 C16 C17 119.58(15)
C21 C16 C30 115.90(15)
C17 C16 C30 124.51(15)
O2 C17 C16 122.82(15)
O2 C17 C18 118.81(15)
C16 C17 C18 118.37(16)
C19 C18 C17 118.08(17)
C19 C18 C22 121.56(16)
C17 C18 C22 120.33(16)
C18 C19 C20 124.82(17)
C21 C20 C19 116.34(16)
C21 C20 C26 124.07(17)
C19 C20 C26 119.54(16)
C20 C21 C16 122.53(17)
C25 C22 C18 111.20(17)
C25 C22 C23 107.20(19)
C18 C22 C23 109.93(16)
C25 C22 C24 107.65(18)
C18 C22 C24 111.73(18)
C23 C22 C24 108.98(19)
C29 C26 C20 111.74(16)
C29 C26 C28 107.37(17)
C20 C26 C28 110.04(17)
C29 C26 C27 109.58(18)
C20 C26 C27 108.95(16)
C28 C26 C27 109.12(17)
N2 C30 C16 126.63(16)
C36 C31 N1 124.94(15)
C36 C31 C32 119.74(15)
N1 C31 C32 115.27(14)
C33 C32 C31 119.51(15)
C33 C32 N2 125.45(15)
C31 C32 N2 115.03(14)
C34 C33 C32 119.80(16)
C33 C34 C35 120.13(16)
C33 C34 C37 121.18(16)
C35 C34 C37 118.66(16)
C36 C35 C34 120.52(17)
C35 C36 C31 120.27(17)
O4 C37 O3 123.47(17)
O4 C37 C34 119.12(17)
O3 C37 C34 117.42(16)
N3 C38 C39 110.34(19)
N3 C38 C41 122.66(19)
C39 C38 C41 127.0(2)
C40 C39 C38 106.45(19)
N4 C40 C39 105.89(19)
N4 C40 C42 121.1(2)
C39 C40 C42 133.0(2)
C46 O5 C43 111.9(3)
C44 O6 C45 107.3(3)
O5 C43 C44 114.4(4)
O6 C44 C43 116.3(4)
C46 C45 O6 112.0(4)
O5 C46 C45 112.1(4)

loop_
_geom_bond_atom_site_label_1
_geom_bond_atom_site_label_2
_geom_bond_distance
Cr1 O1 1.9157(13)
Cr1 O2 1.9220(13)
Cr1 N1 1.9951(15)
Cr1 N2 2.0088(14)
Cr1 N3 2.1270(16)
Cr1 Cl1 2.3242(7)
O1 C2 1.305(2)
O2 C17 1.311(2)
O3 C37 1.281(2)
O4 C37 1.252(2)
N1 C15 1.312(2)
N1 C31 1.410(2)
N2 C30 1.302(2)
N2 C32 1.423(2)
N3 C38 1.333(3)
N3 N4 1.359(2)
N4 C40 1.342(3)
C1 C6 1.418(2)
C1 C15 1.419(2)
C1 C2 1.426(2)
C2 C3 1.429(2)
C3 C4 1.388(3)
C3 C7 1.527(3)
C4 C5 1.412(3)
C5 C6 1.365(3)
C5 C11 1.531(3)
C7 C9 1.528(3)
C7 C8 1.533(3)
C7 C10 1.534(3)
C11 C13 1.521(3)
C11 C12 1.528(3)
C11 C14 1.529(3)
C16 C21 1.416(2)
C16 C17 1.426(2)
C16 C30 1.429(2)
C17 C18 1.427(2)
C18 C19 1.380(3)
C18 C22 1.532(3)
C19 C20 1.408(3)
C20 C21 1.370(2)
C20 C26 1.532(2)
C22 C25 1.529(3)
C22 C23 1.537(3)
C22 C24 1.539(3)
C26 C29 1.528(3)
C26 C28 1.535(3)
C26 C27 1.536(3)
C31 C36 1.393(2)
C31 C32 1.415(2)
C32 C33 1.393(2)
C33 C34 1.391(2)
C34 C35 1.399(3)
C34 C37 1.486(2)
C35 C36 1.369(2)
C38 C39 1.400(3)
C38 C41 1.486(3)
C39 C40 1.364(3)
C40 C42 1.493(3)
O5 C46 1.370(4)
O5 C43 1.393(4)
O6 C44 1.353(5)
O6 C45 1.469(6)
C43 C44 1.414(5)
C45 C46 1.396(5)
